data_7043117
loop_
_publ_author_name
'Yilmaz, Veysel T.'
'Icsel, Ceyda'
'Batur, Jenaidullah'
'Aydinlik, Seyma'
'Cengiz, Murat'
'B\"uy\"ukg\"ung\"or, Orhan'

_publ_section_title
;
 Synthesis, structures and biomolecular interactions of new silver(I)
 5,5-diethylbarbiturate complexes of monophosphines targeting
 Gram-positive bacteria and breast cancer cells
;
_journal_name_full 'Dalton Trans.'
_journal_paper_doi 10.1039/C7DT01286A
_journal_year 2017
_chemical_formula_moiety 'C26 H44 Ag N2 O3 P, 0.5(C2 H3 N)'
_chemical_formula_sum 'C27 H45.5 Ag N2.5 O3 P'
_chemical_formula_weight 571.47
_space_group_crystal_system triclinic
_space_group_IT_number 2
_space_group_name_Hall '-P 1'
_space_group_name_H-M_alt 'P -1'
_symmetry_space_group_name_Hall '-P 1'
_symmetry_space_group_name_H-M 'P -1'
_atom_sites_solution_hydrogens geom
_audit_creation_method SHELXL-2016/6
_audit_update_record
;
2017-05-22 deposited with the CCDC.
2017-05-25 downloaded from the CCDC.
;
_cell_angle_alpha 97.443(4)
_cell_angle_beta 90.550(4)
_cell_angle_gamma 116.452(4)
_cell_formula_units_Z 2
_cell_length_a 10.8443(6)
_cell_length_b 11.5236(6)
_cell_length_c 13.6228(7)
_cell_measurement_reflns_used 17125
_cell_measurement_temperature 296
_cell_measurement_theta_max 27.97
_cell_measurement_theta_min 2.50
_cell_volume 1506.96(15)
_computing_cell_refinement X-AREA
_computing_data_collection 'X-AREA (Stoe & Cie, 2002)'
_computing_data_reduction 'X-RED32 (Stoe & Cie, 2002)'
_computing_molecular_graphics 'ORTEP-3 for Windows (Farrugia, 1997)'
_computing_publication_material 'WinGX (Farrugia, 1999)'
_computing_structure_refinement 'SHELXL-2016/6 (Sheldrick, 2016)'
_computing_structure_solution 'SHELXS97 (Sheldrick, 2008)'
_diffrn_ambient_temperature 296
_diffrn_measured_fraction_theta_full 0.989
_diffrn_measured_fraction_theta_max 0.988
_diffrn_measurement_device_type 'STOE IPDS 2'
_diffrn_measurement_method '\w scan rotation method'
_diffrn_radiation_type MoK\a
_diffrn_radiation_wavelength 0.71073
_diffrn_reflns_av_R_equivalents 0.0312
_diffrn_reflns_av_unetI/netI 0.0265
_diffrn_reflns_Laue_measured_fraction_full 0.989
_diffrn_reflns_Laue_measured_fraction_max 0.988
_diffrn_reflns_limit_h_max 13
_diffrn_reflns_limit_h_min -13
_diffrn_reflns_limit_k_max 14
_diffrn_reflns_limit_k_min -14
_diffrn_reflns_limit_l_max 16
_diffrn_reflns_limit_l_min -16
_diffrn_reflns_number 17151
_diffrn_reflns_point_group_measured_fraction_full 0.989
_diffrn_reflns_point_group_measured_fraction_max 0.988
_diffrn_reflns_theta_full 25.242
_diffrn_reflns_theta_max 25.999
_diffrn_reflns_theta_min 2.496
_exptl_absorpt_coefficient_mu 0.748
_exptl_absorpt_correction_T_max 0.8432
_exptl_absorpt_correction_T_min 0.7446
_exptl_absorpt_correction_type integration
_exptl_absorpt_process_details '(X-RED32; Stoe & Cie, 2002)'
_exptl_crystal_colour colorless
_exptl_crystal_density_diffrn 1.259
_exptl_crystal_description prism
_exptl_crystal_F_000 600
_exptl_crystal_size_max 0.40
_exptl_crystal_size_mid 0.33
_exptl_crystal_size_min 0.22
_refine_diff_density_max 0.939
_refine_diff_density_min -0.582
_refine_diff_density_rms 0.055
_refine_ls_extinction_method none
_refine_ls_goodness_of_fit_ref 1.026
_refine_ls_hydrogen_treatment constr
_refine_ls_matrix_type full
_refine_ls_number_parameters 298
_refine_ls_number_reflns 5873
_refine_ls_number_restraints 60
_refine_ls_restrained_S_all 1.049
_refine_ls_R_factor_all 0.0521
_refine_ls_R_factor_gt 0.0423
_refine_ls_shift/su_max 0.001
_refine_ls_shift/su_mean 0.000
_refine_ls_structure_factor_coef Fsqd
_refine_ls_weighting_details 'w=1/[\s^2^(Fo^2^)+(0.0423P)^2^+1.5990P] where P=(Fo^2^+2Fc^2^)/3'
_refine_ls_weighting_scheme calc
_refine_ls_wR_factor_gt 0.0983
_refine_ls_wR_factor_ref 0.1030
_reflns_Friedel_coverage 0.000
_reflns_number_gt 4914
_reflns_number_total 5873
_reflns_threshold_expression 'I > 2\s(I)'
_cod_data_source_file c7dt01286a2.cif
_cod_data_source_block CCDC_1533732
_cod_database_code 7043117
_shelx_shelxl_version_number 2016/6
_shelx_space_group_comment
;
The symmetry employed for this shelxl refinement is uniquely defined
by the following loop, which should always be used as a source of
symmetry information in preference to the above space-group names.
They are only intended as comments.
;
_platon_squeeze_void_probe_radius 1.20

loop_
_space_group_symop_operation_xyz
'x, y, z'
'-x, -y, -z'

loop_
_atom_site_label
_atom_site_type_symbol
_atom_site_fract_x
_atom_site_fract_y
_atom_site_fract_z
_atom_site_U_iso_or_equiv
_atom_site_adp_type
_atom_site_occupancy
_atom_site_site_symmetry_order
_atom_site_calc_flag
_atom_site_refinement_flags_posn
_atom_site_refinement_flags_adp
C1 C 0.2616(3) 0.4865(3) 0.3532(2) 0.0451(7) Uani 1 1 d . .
H1 H 0.251388 0.473633 0.280540 0.054 Uiso 1 1 calc R U
C2 C 0.3440(4) 0.4177(4) 0.3851(3) 0.0638(10) Uani 1 1 d . .
H2A H 0.431735 0.451040 0.355223 0.077 Uiso 1 1 calc R U
H2B H 0.363010 0.437371 0.456654 0.077 Uiso 1 1 calc R U
C3 C 0.2664(5) 0.2694(4) 0.3545(4) 0.0865(15) Uani 1 1 d . .
H3A H 0.256682 0.249387 0.282666 0.104 Uiso 1 1 calc R U
H3B H 0.319811 0.229141 0.379286 0.104 Uiso 1 1 calc R U
C4 C 0.1262(5) 0.2123(4) 0.3936(5) 0.0952(17) Uani 1 1 d . .
H4A H 0.135544 0.224678 0.465615 0.114 Uiso 1 1 calc R U
H4B H 0.078400 0.118938 0.369955 0.114 Uiso 1 1 calc R U
C5 C 0.0426(4) 0.2780(4) 0.3597(4) 0.0799(13) Uani 1 1 d . .
H5A H -0.046503 0.242501 0.387631 0.096 Uiso 1 1 calc R U
H5B H 0.026704 0.259162 0.287948 0.096 Uiso 1 1 calc R U
C6 C 0.1174(4) 0.4263(4) 0.3919(3) 0.0636(10) Uani 1 1 d . .
H6A H 0.125652 0.445166 0.463807 0.076 Uiso 1 1 calc R U
H6B H 0.063429 0.465827 0.366896 0.076 Uiso 1 1 calc R U
C7 C 0.2640(4) 0.7450(3) 0.3416(2) 0.0552(8) Uani 1 1 d . .
H7 H 0.340055 0.827387 0.328761 0.066 Uiso 1 1 calc R U
C8 C 0.1833(5) 0.7883(5) 0.4112(3) 0.0837(14) Uani 1 1 d . .
H8A H 0.241100 0.836695 0.471617 0.100 Uiso 1 1 calc R U
H8B H 0.105629 0.711672 0.428651 0.100 Uiso 1 1 calc R U
C9 C 0.1294(5) 0.8743(5) 0.3685(4) 0.0871(14) Uani 1 1 d . .
H9A H 0.067393 0.889882 0.413069 0.105 Uiso 1 1 calc R U
H9B H 0.206067 0.958286 0.362251 0.105 Uiso 1 1 calc R U
C10 C 0.0533(7) 0.8081(7) 0.2672(5) 0.115(2) Uani 1 1 d . .
H10A H -0.032458 0.732936 0.276088 0.138 Uiso 1 1 calc R U
H10B H 0.029836 0.868857 0.238112 0.138 Uiso 1 1 calc R U
C11 C 0.1305(6) 0.7647(5) 0.1985(4) 0.0844(14) Uani 1 1 d . .
H11A H 0.206451 0.840980 0.179011 0.101 Uiso 1 1 calc R U
H11B H 0.070798 0.714382 0.139249 0.101 Uiso 1 1 calc R U
C12 C 0.1873(4) 0.6825(4) 0.2402(3) 0.0594(9) Uani 1 1 d . .
H12A H 0.249668 0.668940 0.194783 0.071 Uiso 1 1 calc R U
H12B H 0.111943 0.597328 0.245495 0.071 Uiso 1 1 calc R U
C13 C 0.5255(4) 0.7276(3) 0.3500(2) 0.0519(8) Uani 1 1 d . .
H13 H 0.567107 0.673293 0.369893 0.062 Uiso 1 1 calc R U
C14 C 0.5251(4) 0.7153(4) 0.2376(3) 0.0608(9) Uani 1 1 d . .
H14A H 0.477274 0.761126 0.213543 0.073 Uiso 1 1 calc R U
H14B H 0.475509 0.623585 0.208940 0.073 Uiso 1 1 calc R U
C15 C 0.6722(5) 0.7724(5) 0.2044(3) 0.0786(12) Uani 1 1 d . .
H15A H 0.715200 0.718316 0.219851 0.094 Uiso 1 1 calc R U
H15B H 0.668719 0.770527 0.132966 0.094 Uiso 1 1 calc R U
C16 C 0.7588(4) 0.9108(5) 0.2539(4) 0.0804(13) Uani 1 1 d . .
H16A H 0.721886 0.967091 0.232720 0.096 Uiso 1 1 calc R U
H16B H 0.852447 0.941516 0.234019 0.096 Uiso 1 1 calc R U
C17 C 0.7605(4) 0.9195(4) 0.3651(4) 0.0755(12) Uani 1 1 d . .
H17A H 0.812985 1.010430 0.394973 0.091 Uiso 1 1 calc R U
H17B H 0.806564 0.870800 0.386620 0.091 Uiso 1 1 calc R U
C18 C 0.6171(4) 0.8662(4) 0.4008(3) 0.0665(10) Uani 1 1 d . .
H18A H 0.575857 0.922566 0.387902 0.080 Uiso 1 1 calc R U
H18B H 0.622981 0.866701 0.472000 0.080 Uiso 1 1 calc R U
C19 C 0.4486(4) 0.8628(3) 0.7718(2) 0.0508(8) Uani 1 1 d . .
C20 C 0.4019(5) 0.8040(3) 0.9382(3) 0.0691(12) Uani 1 1 d . U
C21 C 0.3311(7) 0.6606(4) 0.8940(3) 0.109(2) Uani 1 1 d . U
C22 C 0.3237(8) 0.6369(4) 0.7804(3) 0.125(3) Uani 1 1 d . U
C23 C 0.4158(11) 0.5956(6) 0.9336(4) 0.149(4) Uani 1 1 d . U
H23A H 0.418145 0.607440 1.005548 0.179 Uiso 1 1 calc R U
H23B H 0.368525 0.502216 0.909990 0.179 Uiso 1 1 calc R U
C24 C 0.5612(13) 0.6485(9) 0.9035(6) 0.180(5) Uani 1 1 d . U
H24A H 0.606664 0.603662 0.930780 0.217 Uiso 1 1 calc R U
H24B H 0.560145 0.635188 0.832440 0.217 Uiso 1 1 calc R U
H24C H 0.609834 0.740559 0.928131 0.217 Uiso 1 1 calc R U
C25 C 0.1871(10) 0.5987(6) 0.9288(4) 0.164(5) Uani 1 1 d . U
H25A H 0.143726 0.505584 0.903706 0.197 Uiso 1 1 calc R U
H25B H 0.193525 0.608504 1.000719 0.197 Uiso 1 1 calc R U
C26 C 0.0980(9) 0.6564(10) 0.8962(6) 0.192(5) Uani 1 1 d . U
H26A H 0.008312 0.613061 0.920555 0.230 Uiso 1 1 calc R U
H26B H 0.139022 0.748125 0.922090 0.230 Uiso 1 1 calc R U
H26C H 0.089190 0.645138 0.825015 0.230 Uiso 1 1 calc R U
N1 N 0.3814(4) 0.7368(3) 0.7280(2) 0.0696(10) Uani 1 1 d . .
N2 N 0.4548(3) 0.8916(3) 0.87467(19) 0.0569(8) Uani 1 1 d . .
H2 H 0.496348 0.972992 0.900140 0.068 Uiso 1 1 calc R U
O1 O 0.5041(4) 0.9520(3) 0.72468(19) 0.0807(9) Uani 1 1 d . U
O2 O 0.4120(4) 0.8381(3) 1.02728(17) 0.0886(11) Uani 1 1 d . U
O3 O 0.2655(8) 0.5244(3) 0.7377(3) 0.208(3) Uani 1 1 d . U
P1 P 0.35173(9) 0.66358(8) 0.39850(5) 0.0440(2) Uani 1 1 d . .
Ag1 Ag 0.36728(3) 0.70143(3) 0.57198(2) 0.05895(11) Uani 1 1 d . .

loop_
_atom_site_aniso_label
_atom_site_aniso_U_11
_atom_site_aniso_U_22
_atom_site_aniso_U_33
_atom_site_aniso_U_23
_atom_site_aniso_U_13
_atom_site_aniso_U_12
C1 0.0537(18) 0.0364(16) 0.0372(15) 0.0061(12) -0.0012(13) 0.0133(14)
C2 0.058(2) 0.049(2) 0.080(3) 0.0177(19) -0.0031(19) 0.0183(17)
C3 0.079(3) 0.046(2) 0.136(5) 0.025(3) 0.001(3) 0.026(2)
C4 0.083(3) 0.049(2) 0.144(5) 0.040(3) 0.003(3) 0.015(2)
C5 0.061(2) 0.050(2) 0.110(4) 0.024(2) 0.004(2) 0.0056(19)
C6 0.061(2) 0.051(2) 0.072(3) 0.0208(19) 0.0127(19) 0.0161(18)
C7 0.076(2) 0.0478(19) 0.0428(17) 0.0022(15) -0.0024(16) 0.0301(18)
C8 0.098(3) 0.110(4) 0.065(3) 0.002(3) 0.012(2) 0.069(3)
C9 0.091(3) 0.093(3) 0.096(4) 0.002(3) 0.006(3) 0.061(3)
C10 0.105(4) 0.154(6) 0.127(5) 0.029(4) -0.004(4) 0.094(4)
C11 0.096(3) 0.086(3) 0.076(3) 0.012(2) -0.022(3) 0.046(3)
C12 0.058(2) 0.068(2) 0.0474(19) 0.0028(17) -0.0072(16) 0.0254(18)
C13 0.054(2) 0.0433(17) 0.0444(17) 0.0047(14) 0.0021(14) 0.0107(15)
C14 0.064(2) 0.067(2) 0.0443(19) -0.0005(17) 0.0057(16) 0.0254(19)
C15 0.080(3) 0.077(3) 0.070(3) 0.011(2) 0.030(2) 0.027(2)
C16 0.057(2) 0.085(3) 0.097(4) 0.025(3) 0.024(2) 0.027(2)
C17 0.054(2) 0.065(3) 0.087(3) 0.006(2) 0.001(2) 0.0093(19)
C18 0.060(2) 0.062(2) 0.056(2) -0.0028(18) 0.0000(17) 0.0124(19)
C19 0.070(2) 0.0408(17) 0.0336(15) 0.0073(13) 0.0019(14) 0.0170(16)
C20 0.112(3) 0.0388(18) 0.0334(17) 0.0026(14) -0.0002(18) 0.014(2)
C21 0.205(6) 0.037(2) 0.0288(18) 0.0046(16) 0.007(3) 0.005(3)
C22 0.235(7) 0.044(2) 0.0285(19) 0.0004(17) 0.006(3) 0.003(3)
C23 0.333(12) 0.065(3) 0.048(3) 0.015(2) 0.020(5) 0.087(6)
C24 0.364(16) 0.179(9) 0.086(5) 0.032(5) 0.031(7) 0.196(11)
C25 0.236(10) 0.078(4) 0.046(3) 0.010(3) -0.003(4) -0.046(5)
C26 0.145(7) 0.205(10) 0.099(6) 0.033(6) -0.009(5) -0.037(7)
N1 0.116(3) 0.0442(16) 0.0242(13) 0.0035(12) 0.0012(15) 0.0148(17)
N2 0.088(2) 0.0317(13) 0.0322(13) 0.0015(11) -0.0010(13) 0.0118(14)
O1 0.126(3) 0.0465(14) 0.0452(14) 0.0160(12) 0.0137(15) 0.0151(15)
O2 0.157(3) 0.0441(14) 0.0277(12) -0.0005(11) 0.0035(15) 0.0146(16)
O3 0.400(8) 0.0463(19) 0.0430(18) -0.0058(15) 0.007(3) -0.016(3)
P1 0.0581(5) 0.0372(4) 0.0275(4) 0.0032(3) 0.0006(3) 0.0138(4)
Ag1 0.0836(2) 0.05234(17) 0.02590(13) 0.00333(10) -0.00021(11) 0.01802(14)

loop_
_atom_type_symbol
_atom_type_description
_atom_type_scat_dispersion_real
_atom_type_scat_dispersion_imag
_atom_type_scat_source
C C 0.0033 0.0016 'International Tables Vol C Tables 4.2.6.8 and 6.1.1.4'
H H 0.0000 0.0000 'International Tables Vol C Tables 4.2.6.8 and 6.1.1.4'
N N 0.0061 0.0033 'International Tables Vol C Tables 4.2.6.8 and 6.1.1.4'
O O 0.0106 0.0060 'International Tables Vol C Tables 4.2.6.8 and 6.1.1.4'
P P 0.1023 0.0942 'International Tables Vol C Tables 4.2.6.8 and 6.1.1.4'
Ag Ag -0.8971 1.1015 'International Tables Vol C Tables 4.2.6.8 and 6.1.1.4'

loop_
_geom_angle_atom_site_label_1
_geom_angle_atom_site_label_2
_geom_angle_atom_site_label_3
_geom_angle
C2 C1 C6 110.0(3)
C2 C1 P1 110.9(2)
C6 C1 P1 110.3(2)
C2 C1 H1 108.5
C6 C1 H1 108.5
P1 C1 H1 108.5
C3 C2 C1 111.8(3)
C3 C2 H2A 109.3
C1 C2 H2A 109.3
C3 C2 H2B 109.3
C1 C2 H2B 109.3
H2A C2 H2B 107.9
C4 C3 C2 112.1(4)
C4 C3 H3A 109.2
C2 C3 H3A 109.2
C4 C3 H3B 109.2
C2 C3 H3B 109.2
H3A C3 H3B 107.9
C3 C4 C5 110.3(4)
C3 C4 H4A 109.6
C5 C4 H4A 109.6
C3 C4 H4B 109.6
C5 C4 H4B 109.6
H4A C4 H4B 108.1
C4 C5 C6 111.2(4)
C4 C5 H5A 109.4
C6 C5 H5A 109.4
C4 C5 H5B 109.4
C6 C5 H5B 109.4
H5A C5 H5B 108.0
C5 C6 C1 111.5(3)
C5 C6 H6A 109.3
C1 C6 H6A 109.3
C5 C6 H6B 109.3
C1 C6 H6B 109.3
H6A C6 H6B 108.0
C8 C7 C12 112.6(3)
C8 C7 P1 113.4(3)
C12 C7 P1 118.0(2)
C8 C7 H7 103.6
C12 C7 H7 103.6
P1 C7 H7 103.6
C7 C8 C9 113.1(4)
C7 C8 H8A 109.0
C9 C8 H8A 109.0
C7 C8 H8B 109.0
C9 C8 H8B 109.0
H8A C8 H8B 107.8
C10 C9 C8 110.3(4)
C10 C9 H9A 109.6
C8 C9 H9A 109.6
C10 C9 H9B 109.6
C8 C9 H9B 109.6
H9A C9 H9B 108.1
C11 C10 C9 114.3(4)
C11 C10 H10A 108.7
C9 C10 H10A 108.7
C11 C10 H10B 108.7
C9 C10 H10B 108.7
H10A C10 H10B 107.6
C10 C11 C12 113.6(4)
C10 C11 H11A 108.8
C12 C11 H11A 108.8
C10 C11 H11B 108.8
C12 C11 H11B 108.8
H11A C11 H11B 107.7
C11 C12 C7 112.5(3)
C11 C12 H12A 109.1
C7 C12 H12A 109.1
C11 C12 H12B 109.1
C7 C12 H12B 109.1
H12A C12 H12B 107.8
C18 C13 C14 112.5(3)
C18 C13 P1 110.6(3)
C14 C13 P1 114.7(2)
C18 C13 H13 106.1
C14 C13 H13 106.1
P1 C13 H13 106.1
C13 C14 C15 111.2(3)
C13 C14 H14A 109.4
C15 C14 H14A 109.4
C13 C14 H14B 109.4
C15 C14 H14B 109.4
H14A C14 H14B 108.0
C16 C15 C14 112.0(3)
C16 C15 H15A 109.2
C14 C15 H15A 109.2
C16 C15 H15B 109.2
C14 C15 H15B 109.2
H15A C15 H15B 107.9
C15 C16 C17 111.0(4)
C15 C16 H16A 109.4
C17 C16 H16A 109.4
C15 C16 H16B 109.4
C17 C16 H16B 109.4
H16A C16 H16B 108.0
C16 C17 C18 112.2(4)
C16 C17 H17A 109.2
C18 C17 H17A 109.2
C16 C17 H17B 109.2
C18 C17 H17B 109.2
H17A C17 H17B 107.9
C17 C18 C13 111.8(3)
C17 C18 H18A 109.2
C13 C18 H18A 109.2
C17 C18 H18B 109.2
C13 C18 H18B 109.3
H18A C18 H18B 107.9
O1 C19 N1 122.2(3)
O1 C19 N2 118.6(3)
N1 C19 N2 119.2(3)
O2 C20 N2 121.7(3)
O2 C20 C21 121.2(3)
N2 C20 C21 117.1(3)
C25 C21 C20 108.9(5)
C25 C21 C22 109.7(5)
C20 C21 C22 113.7(3)
C25 C21 C23 109.2(6)
C20 C21 C23 107.2(5)
C22 C21 C23 108.1(5)
O3 C22 N1 120.2(4)
O3 C22 C21 118.5(4)
N1 C22 C21 121.3(3)
C24 C23 C21 114.4(5)
C24 C23 H23A 108.7
C21 C23 H23A 108.7
C24 C23 H23B 108.7
C21 C23 H23B 108.7
H23A C23 H23B 107.6
C23 C24 H24A 109.5
C23 C24 H24B 109.5
H24A C24 H24B 109.5
C23 C24 H24C 109.5
H24A C24 H24C 109.5
H24B C24 H24C 109.5
C26 C25 C21 113.5(6)
C26 C25 H25A 108.9
C21 C25 H25A 108.9
C26 C25 H25B 108.9
C21 C25 H25B 108.9
H25A C25 H25B 107.7
C25 C26 H26A 109.5
C25 C26 H26B 109.5
H26A C26 H26B 109.5
C25 C26 H26C 109.5
H26A C26 H26C 109.5
H26B C26 H26C 109.5
C22 N1 C19 122.4(3)
C22 N1 Ag1 120.5(2)
C19 N1 Ag1 117.1(2)
C20 N2 C19 126.2(3)
C20 N2 H2 116.9
C19 N2 H2 116.9
C7 P1 C1 109.14(16)
C7 P1 C13 105.39(18)
C1 P1 C13 107.33(15)
C7 P1 Ag1 113.25(11)
C1 P1 Ag1 110.21(10)
C13 P1 Ag1 111.26(11)
N1 Ag1 P1 179.58(9)

loop_
_geom_bond_atom_site_label_1
_geom_bond_atom_site_label_2
_geom_bond_distance
C1 C2 1.526(5)
C1 C6 1.532(5)
C1 P1 1.840(3)
C1 H1 0.9800
C2 C3 1.526(5)
C2 H2A 0.9700
C2 H2B 0.9700
C3 C4 1.498(7)
C3 H3A 0.9700
C3 H3B 0.9700
C4 C5 1.516(6)
C4 H4A 0.9700
C4 H4B 0.9700
C5 C6 1.528(5)
C5 H5A 0.9700
C5 H5B 0.9700
C6 H6A 0.9700
C6 H6B 0.9700
C7 C8 1.483(5)
C7 C12 1.518(5)
C7 P1 1.832(4)
C7 H7 0.9800
C8 C9 1.523(6)
C8 H8A 0.9700
C8 H8B 0.9700
C9 C10 1.520(7)
C9 H9A 0.9700
C9 H9B 0.9700
C10 C11 1.447(7)
C10 H10A 0.9700
C10 H10B 0.9700
C11 C12 1.501(6)
C11 H11A 0.9700
C11 H11B 0.9700
C12 H12A 0.9700
C12 H12B 0.9700
C13 C18 1.518(5)
C13 C14 1.519(5)
C13 P1 1.856(4)
C13 H13 0.9800
C14 C15 1.530(6)
C14 H14A 0.9700
C14 H14B 0.9700
C15 C16 1.502(6)
C15 H15A 0.9700
C15 H15B 0.9700
C16 C17 1.504(6)
C16 H16A 0.9700
C16 H16B 0.9700
C17 C18 1.508(6)
C17 H17A 0.9700
C17 H17B 0.9700
C18 H18A 0.9700
C18 H18B 0.9700
C19 O1 1.207(4)
C19 N1 1.349(4)
C19 N2 1.391(4)
C20 O2 1.214(4)
C20 N2 1.348(5)
C20 C21 1.512(5)
C21 C25 1.511(11)
C21 C22 1.531(5)
C21 C23 1.550(11)
C22 O3 1.219(5)
C22 N1 1.344(5)
C23 C24 1.499(12)
C23 H23A 0.9700
C23 H23B 0.9700
C24 H24A 0.9600
C24 H24B 0.9600
C24 H24C 0.9600
C25 C26 1.488(13)
C25 H25A 0.9700
C25 H25B 0.9700
C26 H26A 0.9600
C26 H26B 0.9600
C26 H26C 0.9600
N1 Ag1 2.103(3)
N2 H2 0.8600
P1 Ag1 2.3374(8)

loop_
_geom_hbond_atom_site_label_D
_geom_hbond_atom_site_label_H
_geom_hbond_atom_site_label_A
_geom_hbond_distance_DH
_geom_hbond_distance_HA
_geom_hbond_distance_DA
_geom_hbond_angle_DHA
_geom_hbond_site_symmetry_A
N2 H2 O2 0.86 2.05 2.907(4) 174.8 2_677
C7 H7 O1 0.98 2.55 3.517(5) 167.3 2_676

loop_
_geom_torsion_atom_site_label_1
_geom_torsion_atom_site_label_2
_geom_torsion_atom_site_label_3
_geom_torsion_atom_site_label_4
_geom_torsion
C6 C1 C2 C3 53.7(5)
P1 C1 C2 C3 176.0(3)
C1 C2 C3 C4 -55.8(6)
C2 C3 C4 C5 56.4(6)
C3 C4 C5 C6 -56.9(6)
C4 C5 C6 C1 56.7(5)
C2 C1 C6 C5 -54.5(4)
P1 C1 C6 C5 -177.2(3)
C12 C7 C8 C9 -51.8(6)
P1 C7 C8 C9 171.0(4)
C7 C8 C9 C10 51.6(6)
C8 C9 C10 C11 -51.6(7)
C9 C10 C11 C12 51.6(7)
C10 C11 C12 C7 -49.7(6)
C8 C7 C12 C11 49.7(5)
P1 C7 C12 C11 -175.2(3)
C18 C13 C14 C15 51.5(5)
P1 C13 C14 C15 179.0(3)
C13 C14 C15 C16 -53.7(5)
C14 C15 C16 C17 55.7(5)
C15 C16 C17 C18 -55.9(5)
C16 C17 C18 C13 54.0(5)
C14 C13 C18 C17 -51.9(5)
P1 C13 C18 C17 178.4(3)
O2 C20 C21 C25 55.3(7)
N2 C20 C21 C25 -125.6(5)
O2 C20 C21 C22 177.8(6)
N2 C20 C21 C22 -3.0(8)
O2 C20 C21 C23 -62.8(7)
N2 C20 C21 C23 116.3(5)
C25 C21 C22 O3 -56.1(10)
C20 C21 C22 O3 -178.3(8)
C23 C21 C22 O3 62.9(10)
C25 C21 C22 N1 124.8(7)
C20 C21 C22 N1 2.6(10)
C23 C21 C22 N1 -116.2(7)
C25 C21 C23 C24 179.7(5)
C20 C21 C23 C24 -62.4(6)
C22 C21 C23 C24 60.4(7)
C20 C21 C25 C26 62.1(7)
C22 C21 C25 C26 -62.9(7)
C23 C21 C25 C26 178.8(6)
O3 C22 N1 C19 -179.1(7)
C21 C22 N1 C19 0.0(10)
O3 C22 N1 Ag1 1.7(11)
C21 C22 N1 Ag1 -179.2(5)
O1 C19 N1 C22 177.5(6)
N2 C19 N1 C22 -2.3(7)
O1 C19 N1 Ag1 -3.3(6)
N2 C19 N1 Ag1 176.9(3)
O2 C20 N2 C19 -179.8(4)
C21 C20 N2 C19 1.1(7)
O1 C19 N2 C20 -178.1(4)
N1 C19 N2 C20 1.7(6)
C8 C7 P1 C1 106.6(3)
C12 C7 P1 C1 -28.2(4)
C8 C7 P1 C13 -138.4(3)
C12 C7 P1 C13 86.8(3)
C8 C7 P1 Ag1 -16.6(4)
C12 C7 P1 Ag1 -151.3(3)
C2 C1 P1 C7 170.7(3)
C6 C1 P1 C7 -67.2(3)
C2 C1 P1 C13 57.0(3)
C6 C1 P1 C13 179.1(2)
C2 C1 P1 Ag1 -64.3(3)
C6 C1 P1 Ag1 57.8(3)
C18 C13 P1 C7 75.5(3)
C14 C13 P1 C7 -53.0(3)
C18 C13 P1 C1 -168.2(3)
C14 C13 P1 C1 63.3(3)
C18 C13 P1 Ag1 -47.6(3)
C14 C13 P1 Ag1 -176.1(2)

loop_
_platon_squeeze_void_nr
_platon_squeeze_void_average_x
_platon_squeeze_void_average_y
_platon_squeeze_void_average_z
_platon_squeeze_void_volume
_platon_squeeze_void_count_electrons
_platon_squeeze_void_content
1 0.000 0.000 0.000 190 23 ' '
